data_7117094
loop_
_publ_author_name
'Scottwell, Syn\/ove \/O.'
'Elliott, Anastasia B. S.'
'Shaffer, Karl J.'
'Nafady, Ayman'
'McAdam, C. John'
'Gordon, Keith C.'
'Crowley, James D.'

_publ_section_title
;
 Chemically and electrochemically induced expansion and contraction of a
 ferrocene rotor
;
_journal_coden_ASTM CHCOFS
_journal_issue 38
_journal_name_full
;
 Chemical Communications (Cambridge, United Kingdom)
;
_journal_page_first 8161
_journal_page_last 8164
_journal_paper_doi 10.1039/c5cc01973g
_journal_volume 51
_journal_year 2015
_chemical_formula_sum 'C34 H22 Fe N4'
_chemical_formula_weight 542.41
_space_group_IT_number 14
_symmetry_cell_setting monoclinic
_symmetry_space_group_name_Hall '-P 2yn'
_symmetry_space_group_name_H-M 'P 1 21/n 1'
_atom_sites_solution_hydrogens geom
_atom_sites_solution_primary direct
_atom_sites_solution_secondary difmap
_audit_creation_method SHELXL-97
_audit_update_record
;
2015-01-29 deposited with the CCDC.
2015-04-01 downloaded from the CCDC.
;
_cell_angle_alpha 90.0
_cell_angle_beta 102.084(5)
_cell_angle_gamma 90.0
_cell_formula_units_Z 4
_cell_length_a 15.622(5)
_cell_length_b 9.169(5)
_cell_length_c 17.531(5)
_cell_measurement_reflns_used 7158
_cell_measurement_temperature 99.98(14)
_cell_measurement_theta_max 76.4850
_cell_measurement_theta_min 3.4730
_cell_volume 2455.5(17)
_computing_cell_refinement
;
CrysAlisPro, Agilent Technologies,
Version 1.171.36.28 (release 01-02-2013 CrysAlis171 .NET)
(compiled Feb  1 2013,16:14:44)
;
_computing_data_collection
;
CrysAlisPro, Agilent Technologies,
Version 1.171.36.28 (release 01-02-2013 CrysAlis171 .NET)
(compiled Feb  1 2013,16:14:44)
;
_computing_data_reduction
;
CrysAlisPro, Agilent Technologies,
Version 1.171.36.28 (release 01-02-2013 CrysAlis171 .NET)
(compiled Feb  1 2013,16:14:44)
;
_computing_structure_refinement 'SHELXL-97 (Sheldrick, 1997)'
_computing_structure_solution 'SHELXS-97 (Sheldrick, 1990)'
_diffrn_ambient_temperature 99.98(14)
_diffrn_measured_fraction_theta_full 0.989
_diffrn_measured_fraction_theta_max 0.989
_diffrn_measurement_device_type 'SuperNova, Dual, Cu at zero, Atlas'
_diffrn_measurement_method '\f and \w scans'
_diffrn_radiation_monochromator graphite
_diffrn_radiation_source 'fine-focus sealed tube'
_diffrn_radiation_type MoK\a
_diffrn_radiation_wavelength 0.71069
_diffrn_reflns_av_R_equivalents 0.0736
_diffrn_reflns_av_sigmaI/netI 0.0728
_diffrn_reflns_limit_h_max 19
_diffrn_reflns_limit_h_min -19
_diffrn_reflns_limit_k_max 11
_diffrn_reflns_limit_k_min -7
_diffrn_reflns_limit_l_max 20
_diffrn_reflns_limit_l_min -22
_diffrn_reflns_number 20754
_diffrn_reflns_theta_full 26.64
_diffrn_reflns_theta_max 26.64
_diffrn_reflns_theta_min 1.59
_exptl_absorpt_coefficient_mu 0.647
_exptl_absorpt_correction_T_max 1.00000
_exptl_absorpt_correction_T_min 0.65112
_exptl_absorpt_correction_type multi-scan
_exptl_absorpt_process_details
;
CrysAlisPro, Agilent Technologies,
Version 1.171.36.28 (release 01-02-2013 CrysAlis171 .NET)
(compiled Feb  1 2013,16:14:44)
Empirical absorption correction using spherical harmonics,
 implemented in SCALE3 ABSPACK scaling algorithm.
;
_exptl_crystal_colour red
_exptl_crystal_density_diffrn 1.467
_exptl_crystal_density_method 'not measured'
_exptl_crystal_description plate
_exptl_crystal_F_000 1120
_exptl_crystal_size_max 0.2697
_exptl_crystal_size_mid 0.1400
_exptl_crystal_size_min 0.0396
_refine_diff_density_max 1.439
_refine_diff_density_min -0.782
_refine_diff_density_rms 0.121
_refine_ls_extinction_method none
_refine_ls_goodness_of_fit_ref 1.051
_refine_ls_hydrogen_treatment constr
_refine_ls_matrix_type full
_refine_ls_number_parameters 352
_refine_ls_number_reflns 5100
_refine_ls_number_restraints 0
_refine_ls_restrained_S_all 1.051
_refine_ls_R_factor_all 0.0801
_refine_ls_R_factor_gt 0.0698
_refine_ls_shift/su_max 0.001
_refine_ls_shift/su_mean 0.000
_refine_ls_structure_factor_coef Fsqd
_refine_ls_weighting_details 'calc w=1/[\s^2^(Fo^2^)+(0.1113P)^2^+2.6419P] where P=(Fo^2^+2Fc^2^)/3'
_refine_ls_weighting_scheme calc
_refine_ls_wR_factor_gt 0.1822
_refine_ls_wR_factor_ref 0.1907
_reflns_number_gt 4321
_reflns_number_total 5100
_reflns_threshold_expression >2sigma(I)
_cod_data_source_file c5cc01973g2.cif
_cod_data_source_block sos170
_cod_original_sg_symbol_H-M 'P 21/n'
_cod_database_code 7117094

loop_
_symmetry_equiv_pos_as_xyz
'x, y, z'
'-x+1/2, y+1/2, -z+1/2'
'-x, -y, -z'
'x-1/2, -y-1/2, z-1/2'

loop_
_atom_site_label
_atom_site_type_symbol
_atom_site_fract_x
_atom_site_fract_y
_atom_site_fract_z
_atom_site_U_iso_or_equiv
_atom_site_adp_type
_atom_site_occupancy
_atom_site_symmetry_multiplicity
_atom_site_calc_flag
_atom_site_refinement_flags
_atom_site_disorder_assembly
_atom_site_disorder_group
Fe1 Fe -0.23343(3) -0.39355(5) 0.50769(3) 0.02431(19) Uani 1 1 d . . .
C29 C 0.0454(2) 0.0265(3) 0.22202(19) 0.0234(6) Uani 1 1 d . . .
N3 N 0.09208(18) -0.0187(3) 0.29083(17) 0.0267(6) Uani 1 1 d . . .
N2 N -0.09947(19) 0.4792(3) 0.18066(18) 0.0290(6) Uani 1 1 d . . .
N4 N 0.03994(19) 0.1814(3) 0.11007(18) 0.0299(6) Uani 1 1 d . . .
C10 C -0.2027(2) 0.1660(3) 0.3100(2) 0.0271(6) Uani 1 1 d . . .
H10 H -0.2596 0.1263 0.2928 0.032 Uiso 1 1 calc R . .
C12 C -0.0849(2) 0.3196(3) 0.29128(19) 0.0242(6) Uani 1 1 d . . .
C27 C -0.0795(2) -0.1098(4) 0.2388(2) 0.0286(7) Uani 1 1 d . . .
H27 H -0.1380 -0.1416 0.2203 0.034 Uiso 1 1 calc R . .
N1 N -0.03489(19) 0.2785(3) 0.35928(17) 0.0284(6) Uani 1 1 d . . .
C11 C -0.1700(2) 0.2655(3) 0.26407(19) 0.0256(6) Uani 1 1 d . . .
H11 H -0.2042 0.2964 0.2154 0.031 Uiso 1 1 calc R . .
C9 C -0.1513(2) 0.1242(3) 0.3821(2) 0.0270(7) Uani 1 1 d . . .
C14 C 0.0421(2) 0.4665(4) 0.2661(2) 0.0294(7) Uani 1 1 d . . .
H14 H 0.0784 0.4274 0.3118 0.035 Uiso 1 1 calc R . .
C13 C -0.0464(2) 0.4261(3) 0.24424(19) 0.0243(6) Uani 1 1 d . . .
C30 C 0.0884(2) 0.1316(3) 0.17748(19) 0.0242(6) Uani 1 1 d . . .
C28 C -0.0409(2) -0.0166(4) 0.19411(19) 0.0274(6) Uani 1 1 d . . .
H28 H -0.0728 0.0174 0.1452 0.033 Uiso 1 1 calc R . .
C7 C -0.1828(2) 0.0216(3) 0.4318(2) 0.0268(6) Uani 1 1 d . . .
C23 C -0.1040(2) -0.3370(3) 0.39655(19) 0.0254(6) Uani 1 1 d . . .
C31 C 0.1742(2) 0.1786(4) 0.2061(2) 0.0273(6) Uani 1 1 d . . .
H31 H 0.2077 0.1395 0.2532 0.033 Uiso 1 1 calc R . .
C24 C -0.0701(2) -0.2533(3) 0.35870(19) 0.0246(6) Uani 1 1 d . . .
C26 C -0.0327(2) -0.1574(3) 0.31128(19) 0.0240(6) Uani 1 1 d . . .
C25 C 0.0537(2) -0.1068(3) 0.3345(2) 0.0274(7) Uani 1 1 d . . .
H25 H 0.0867 -0.1367 0.3839 0.033 Uiso 1 1 calc R . .
C18 C -0.1142(2) -0.4942(4) 0.51472(19) 0.0261(6) Uani 1 1 d . . .
H18 H -0.0607 -0.4684 0.5489 0.031 Uiso 1 1 calc R . .
C32 C 0.2096(2) 0.2829(4) 0.1648(2) 0.0318(7) Uani 1 1 d . . .
H32 H 0.2675 0.3173 0.1835 0.038 Uiso 1 1 calc R . .
C16 C 0.0208(3) 0.6201(4) 0.1533(2) 0.0333(7) Uani 1 1 d . . .
H16 H 0.0420 0.6874 0.1203 0.040 Uiso 1 1 calc R . .
C33 C 0.1602(3) 0.3364(4) 0.0963(2) 0.0337(7) Uani 1 1 d . . .
H33 H 0.1830 0.4084 0.0669 0.040 Uiso 1 1 calc R . .
C17 C -0.0667(2) 0.5734(4) 0.1366(2) 0.0318(7) Uani 1 1 d . . .
H17 H -0.1046 0.6111 0.0913 0.038 Uiso 1 1 calc R . .
C6 C -0.2126(2) -0.0664(4) 0.4699(2) 0.0269(6) Uani 1 1 d . . .
C8 C -0.0672(2) 0.1839(4) 0.4035(2) 0.0294(7) Uani 1 1 d . . .
H8 H -0.0315 0.1555 0.4520 0.035 Uiso 1 1 calc R . .
C2 C -0.2754(2) -0.3329(4) 0.60606(19) 0.0279(7) Uani 1 1 d . . .
H2 H -0.2689 -0.3869 0.6532 0.034 Uiso 1 1 calc R . .
C20 C -0.2480(3) -0.6024(3) 0.4655(2) 0.0301(7) Uani 1 1 d . . .
H20 H -0.2985 -0.6619 0.4610 0.036 Uiso 1 1 calc R . .
C15 C 0.0753(2) 0.5644(4) 0.2197(2) 0.0330(7) Uani 1 1 d . . .
H15 H 0.1349 0.5933 0.2333 0.040 Uiso 1 1 calc R . .
C22 C -0.1455(2) -0.4388(3) 0.43733(18) 0.0235(6) Uani 1 1 d . . .
C5 C -0.2510(2) -0.1707(3) 0.51164(19) 0.0239(6) Uani 1 1 d . . .
C21 C -0.2293(2) -0.5052(3) 0.40738(19) 0.0261(6) Uani 1 1 d . . .
H21 H -0.2658 -0.4875 0.3577 0.031 Uiso 1 1 calc R . .
C34 C 0.0757(3) 0.2819(4) 0.0711(2) 0.0338(7) Uani 1 1 d . . .
H34 H 0.0416 0.3182 0.0236 0.041 Uiso 1 1 calc R . .
C19 C -0.1771(2) -0.5940(4) 0.5311(2) 0.0305(7) Uani 1 1 d . . .
H19 H -0.1728 -0.6469 0.5784 0.037 Uiso 1 1 calc R . .
C3 C -0.3474(2) -0.3429(4) 0.5414(2) 0.0265(6) Uani 1 1 d . . .
H3 H -0.3967 -0.4051 0.5380 0.032 Uiso 1 1 calc R . .
C4 C -0.3333(2) -0.2448(3) 0.4830(2) 0.0257(6) Uani 1 1 d . . .
H4 H -0.3712 -0.2301 0.4336 0.031 Uiso 1 1 calc R . .
C1 C -0.2146(2) -0.2284(4) 0.58854(19) 0.0275(7) Uani 1 1 d . . .
H1 H -0.1603 -0.2018 0.6212 0.033 Uiso 1 1 calc R . .

loop_
_atom_site_aniso_label
_atom_site_aniso_U_11
_atom_site_aniso_U_22
_atom_site_aniso_U_33
_atom_site_aniso_U_23
_atom_site_aniso_U_13
_atom_site_aniso_U_12
Fe1 0.0261(3) 0.0218(3) 0.0243(3) 0.00059(16) 0.00332(18) 0.00014(16)
C29 0.0249(14) 0.0210(14) 0.0239(14) 0.0034(11) 0.0040(11) 0.0033(11)
N3 0.0243(12) 0.0280(13) 0.0263(13) 0.0027(11) 0.0017(10) -0.0013(10)
N2 0.0284(14) 0.0281(14) 0.0294(14) 0.0040(11) 0.0037(11) -0.0003(11)
N4 0.0283(14) 0.0327(14) 0.0277(14) 0.0052(11) 0.0033(11) -0.0041(11)
C10 0.0278(15) 0.0217(14) 0.0327(16) -0.0009(12) 0.0084(13) -0.0006(12)
C12 0.0248(14) 0.0220(14) 0.0259(15) -0.0002(11) 0.0056(12) 0.0018(11)
C27 0.0244(15) 0.0307(17) 0.0295(17) 0.0040(12) 0.0027(13) -0.0014(12)
N1 0.0292(13) 0.0285(14) 0.0266(14) 0.0023(11) 0.0036(11) -0.0009(11)
C11 0.0262(15) 0.0252(14) 0.0243(15) -0.0007(12) 0.0029(12) 0.0003(12)
C9 0.0317(16) 0.0191(14) 0.0310(16) 0.0019(12) 0.0088(13) 0.0031(12)
C14 0.0274(15) 0.0298(16) 0.0307(16) -0.0033(13) 0.0054(13) -0.0002(12)
C13 0.0267(15) 0.0216(14) 0.0249(15) -0.0015(12) 0.0062(12) 0.0011(12)
C30 0.0251(15) 0.0227(14) 0.0257(15) -0.0020(12) 0.0075(12) 0.0014(11)
C28 0.0263(15) 0.0298(16) 0.0243(15) 0.0045(12) 0.0008(12) -0.0007(12)
C7 0.0302(15) 0.0213(14) 0.0289(15) -0.0027(12) 0.0064(12) 0.0006(12)
C23 0.0234(14) 0.0248(15) 0.0260(15) -0.0017(12) 0.0008(11) 0.0047(11)
C31 0.0248(15) 0.0271(15) 0.0303(16) 0.0000(12) 0.0064(12) -0.0005(12)
C24 0.0239(14) 0.0240(14) 0.0254(15) 0.0012(12) 0.0036(12) 0.0016(11)
C26 0.0264(15) 0.0188(14) 0.0269(15) 0.0013(11) 0.0061(12) 0.0023(11)
C25 0.0257(15) 0.0274(16) 0.0279(16) 0.0042(12) 0.0029(12) 0.0001(12)
C18 0.0240(14) 0.0260(15) 0.0281(16) 0.0049(12) 0.0051(12) 0.0060(12)
C32 0.0300(16) 0.0311(17) 0.0362(18) -0.0076(14) 0.0116(14) -0.0045(13)
C16 0.0375(19) 0.0294(17) 0.0353(18) -0.0009(13) 0.0132(15) -0.0031(14)
C33 0.0374(18) 0.0298(17) 0.0384(19) 0.0013(14) 0.0180(15) -0.0061(14)
C17 0.0346(17) 0.0324(17) 0.0277(16) 0.0072(13) 0.0047(13) -0.0005(14)
C6 0.0297(15) 0.0207(14) 0.0292(16) -0.0023(12) 0.0035(13) 0.0041(12)
C8 0.0347(17) 0.0245(15) 0.0286(16) 0.0023(12) 0.0055(13) -0.0007(13)
C2 0.0387(18) 0.0261(15) 0.0209(14) -0.0006(12) 0.0105(13) 0.0016(13)
C20 0.0383(18) 0.0162(14) 0.0378(18) -0.0043(12) 0.0128(15) -0.0049(12)
C15 0.0286(16) 0.0319(17) 0.0392(19) -0.0057(14) 0.0087(14) -0.0049(13)
C22 0.0265(15) 0.0205(14) 0.0245(15) -0.0031(11) 0.0077(12) 0.0035(11)
C5 0.0317(15) 0.0142(13) 0.0251(15) -0.0013(11) 0.0045(12) 0.0014(11)
C21 0.0314(16) 0.0232(14) 0.0235(14) -0.0066(11) 0.0054(12) -0.0011(12)
C34 0.0348(18) 0.0350(18) 0.0314(17) 0.0098(14) 0.0064(14) -0.0005(14)
C19 0.0395(18) 0.0209(14) 0.0336(18) 0.0075(12) 0.0134(15) 0.0091(13)
C3 0.0232(14) 0.0266(15) 0.0319(16) -0.0015(13) 0.0112(12) 0.0027(12)
C4 0.0244(14) 0.0202(14) 0.0316(16) 0.0012(12) 0.0041(12) 0.0040(11)
C1 0.0361(17) 0.0229(15) 0.0231(15) -0.0046(12) 0.0050(13) -0.0028(12)

loop_
_atom_type_symbol
_atom_type_description
_atom_type_scat_dispersion_real
_atom_type_scat_dispersion_imag
_atom_type_scat_source
C C 0.0033 0.0016 'International Tables Vol C Tables 4.2.6.8 and 6.1.1.4'
H H 0.0000 0.0000 'International Tables Vol C Tables 4.2.6.8 and 6.1.1.4'
N N 0.0061 0.0033 'International Tables Vol C Tables 4.2.6.8 and 6.1.1.4'
Fe Fe 0.3463 0.8444 'International Tables Vol C Tables 4.2.6.8 and 6.1.1.4'

loop_
_geom_angle_atom_site_label_1
_geom_angle_atom_site_label_2
_geom_angle_atom_site_label_3
_geom_angle
_geom_angle_site_symmetry_1
_geom_angle_site_symmetry_3
C19 Fe1 C3 120.72(14) . .
C19 Fe1 C2 105.99(14) . .
C3 Fe1 C2 40.72(14) . .
C19 Fe1 C21 68.48(14) . .
C3 Fe1 C21 123.21(14) . .
C2 Fe1 C21 158.90(14) . .
C19 Fe1 C20 40.69(16) . .
C3 Fe1 C20 106.22(14) . .
C2 Fe1 C20 121.86(14) . .
C21 Fe1 C20 40.82(14) . .
C19 Fe1 C4 156.69(15) . .
C3 Fe1 C4 40.44(14) . .
C2 Fe1 C4 68.47(14) . .
C21 Fe1 C4 108.10(14) . .
C20 Fe1 C4 121.59(15) . .
C19 Fe1 C1 122.10(15) . .
C3 Fe1 C1 68.94(14) . .
C2 Fe1 C1 40.76(14) . .
C21 Fe1 C1 159.42(14) . .
C20 Fe1 C1 158.14(15) . .
C4 Fe1 C1 69.39(14) . .
C19 Fe1 C18 40.41(14) . .
C3 Fe1 C18 156.43(14) . .
C2 Fe1 C18 121.12(14) . .
C21 Fe1 C18 68.71(13) . .
C20 Fe1 C18 68.49(14) . .
C4 Fe1 C18 161.82(13) . .
C1 Fe1 C18 106.96(14) . .
C19 Fe1 C5 159.83(15) . .
C3 Fe1 C5 68.64(13) . .
C2 Fe1 C5 68.56(13) . .
C21 Fe1 C5 123.50(13) . .
C20 Fe1 C5 158.72(15) . .
C4 Fe1 C5 41.23(13) . .
C1 Fe1 C5 41.22(13) . .
C18 Fe1 C5 124.48(14) . .
C19 Fe1 C22 68.17(13) . .
C3 Fe1 C22 160.79(14) . .
C2 Fe1 C22 157.82(14) . .
C21 Fe1 C22 40.91(13) . .
C20 Fe1 C22 68.57(13) . .
C4 Fe1 C22 125.31(13) . .
C1 Fe1 C22 122.81(14) . .
C18 Fe1 C22 40.67(13) . .
C5 Fe1 C22 109.12(13) . .
N3 C29 C28 122.3(3) . .
N3 C29 C30 117.0(3) . .
C28 C29 C30 120.7(3) . .
C25 N3 C29 118.6(3) . .
C17 N2 C13 118.4(3) . .
C34 N4 C30 117.7(3) . .
C11 C10 C9 119.6(3) . .
N1 C12 C11 122.6(3) . .
N1 C12 C13 116.9(3) . .
C11 C12 C13 120.5(3) . .
C28 C27 C26 120.2(3) . .
C8 N1 C12 118.8(3) . .
C10 C11 C12 118.2(3) . .
C8 C9 C10 117.6(3) . .
C8 C9 C7 121.0(3) . .
C10 C9 C7 121.4(3) . .
C15 C14 C13 118.7(3) . .
N2 C13 C14 122.4(3) . .
N2 C13 C12 116.8(3) . .
C14 C13 C12 120.8(3) . .
N4 C30 C31 122.2(3) . .
N4 C30 C29 116.7(3) . .
C31 C30 C29 121.1(3) . .
C27 C28 C29 118.8(3) . .
C6 C7 C9 176.4(4) . .
C24 C23 C22 177.1(3) . .
C32 C31 C30 118.9(3) . .
C23 C24 C26 177.5(3) . .
C27 C26 C25 116.7(3) . .
C27 C26 C24 121.8(3) . .
C25 C26 C24 121.6(3) . .
N3 C25 C26 123.5(3) . .
C19 C18 C22 107.8(3) . .
C19 C18 Fe1 69.13(19) . .
C22 C18 Fe1 70.08(17) . .
C33 C32 C31 119.5(3) . .
C15 C16 C17 117.5(3) . .
C32 C33 C34 118.0(3) . .
N2 C17 C16 123.6(3) . .
C7 C6 C5 177.3(4) . .
N1 C8 C9 123.2(3) . .
C3 C2 C1 108.8(3) . .
C3 C2 Fe1 69.54(18) . .
C1 C2 Fe1 69.85(19) . .
C19 C20 C21 107.7(3) . .
C19 C20 Fe1 69.41(19) . .
C21 C20 Fe1 69.55(17) . .
C14 C15 C16 119.5(3) . .
C23 C22 C18 127.6(3) . .
C23 C22 C21 125.0(3) . .
C18 C22 C21 107.4(3) . .
C23 C22 Fe1 126.9(2) . .
C18 C22 Fe1 69.24(18) . .
C21 C22 Fe1 68.67(18) . .
C6 C5 C4 125.5(3) . .
C6 C5 C1 127.1(3) . .
C4 C5 C1 107.3(3) . .
C6 C5 Fe1 125.4(2) . .
C4 C5 Fe1 68.80(17) . .
C1 C5 Fe1 68.94(17) . .
C20 C21 C22 108.0(3) . .
C20 C21 Fe1 69.64(19) . .
C22 C21 Fe1 70.41(17) . .
N4 C34 C33 123.7(3) . .
C18 C19 C20 109.0(3) . .
C18 C19 Fe1 70.46(18) . .
C20 C19 Fe1 69.90(18) . .
C4 C3 C2 108.6(3) . .
C4 C3 Fe1 69.98(18) . .
C2 C3 Fe1 69.74(19) . .
C3 C4 C5 108.0(3) . .
C3 C4 Fe1 69.58(18) . .
C5 C4 Fe1 69.97(17) . .
C2 C1 C5 107.2(3) . .
C2 C1 Fe1 69.39(18) . .
C5 C1 Fe1 69.85(18) . .

loop_
_geom_bond_atom_site_label_1
_geom_bond_atom_site_label_2
_geom_bond_distance
_geom_bond_site_symmetry_2
Fe1 C19 2.042(3) .
Fe1 C3 2.044(3) .
Fe1 C2 2.046(3) .
Fe1 C21 2.047(3) .
Fe1 C20 2.048(3) .
Fe1 C4 2.049(3) .
Fe1 C1 2.052(3) .
Fe1 C18 2.059(3) .
Fe1 C5 2.065(3) .
Fe1 C22 2.071(3) .
C29 N3 1.338(4) .
C29 C28 1.392(5) .
C29 C30 1.486(5) .
N3 C25 1.338(5) .
N2 C17 1.330(5) .
N2 C13 1.334(5) .
N4 C34 1.336(5) .
N4 C30 1.343(5) .
C10 C11 1.384(5) .
C10 C9 1.401(5) .
C12 N1 1.335(4) .
C12 C11 1.406(5) .
C12 C13 1.484(5) .
C27 C28 1.380(5) .
C27 C26 1.396(5) .
N1 C8 1.332(5) .
C9 C8 1.399(5) .
C9 C7 1.438(5) .
C14 C15 1.383(5) .
C14 C13 1.404(5) .
C30 C31 1.398(5) .
C7 C6 1.201(5) .
C23 C24 1.207(5) .
C23 C22 1.413(5) .
C31 C32 1.384(5) .
C24 C26 1.417(5) .
C26 C25 1.405(5) .
C18 C19 1.417(5) .
C18 C22 1.435(4) .
C32 C33 1.375(6) .
C16 C15 1.388(6) .
C16 C17 1.405(5) .
C33 C34 1.395(6) .
C6 C5 1.412(5) .
C2 C3 1.423(5) .
C2 C1 1.427(5) .
C20 C19 1.422(6) .
C20 C21 1.428(5) .
C22 C21 1.439(5) .
C5 C4 1.448(5) .
C5 C1 1.449(5) .
C3 C4 1.414(5) .
